data_2243486
loop_
_publ_author_name
'Narvekar, Kedar U.'
'Srinivasan, Bikshandarkoil R.'

_publ_section_title
;
 Crystal structures of two isostructural bivalent metal
 <i>N</i>-benzoylglycinates
;
_journal_issue 8
_journal_name_full 'Acta Crystallographica Section E'
_journal_page_first 1260
_journal_page_last 1265
_journal_paper_doi 10.1107/S2056989020009287
_journal_volume 76
_journal_year 2020
_chemical_formula_iupac '[Ni (C9 H8 N O3)2 (H2 O)3], 2H2 O'
_chemical_formula_moiety 'C18 H22 N2 Ni O9, 2(H2 O)'
_chemical_formula_sum 'C18 H26 N2 Ni O11'
_chemical_formula_weight 505.12
_chemical_name_systematic '<i>catena</i>-Poly[[[diaquabis(<i>N</i>-benzoylglycinato)nickel(II)]-\m-aqua] dihydrate]'
_space_group_crystal_system monoclinic
_space_group_IT_number 15
_space_group_name_Hall '-C 2yc'
_space_group_name_H-M_alt 'C 1 2/c 1'
_atom_sites_solution_hydrogens mixed
_audit_creation_method SHELXL-2018/3
_cell_angle_alpha 90
_cell_angle_beta 91.900(2)
_cell_angle_gamma 90
_cell_formula_units_Z 4
_cell_length_a 40.884(4)
_cell_length_b 6.9438(8)
_cell_length_c 7.8983(8)
_cell_measurement_reflns_used 8047
_cell_measurement_temperature 293(2)
_cell_measurement_theta_max 30.47
_cell_measurement_theta_min 2.98
_cell_volume 2241.0(4)
_computing_cell_refinement
;
SAINT (Bruker, 2019)
;
_computing_data_collection
;
APEX3 (Bruker, 2019)
;
_computing_data_reduction
;
SAINT (Bruker, 2019)
;
_computing_molecular_graphics
;
<i>OLEX2</i> (Dolomanov <i>et al.</i>,  2009),
<i>shelXle</i> (H\"ubschle <i>et al.</i>,  2011)
;
_computing_publication_material
;
publCIF (Westrip, 2010)
;
_computing_structure_refinement
;
<i>SHELXL2018/3</i> (Sheldrick, 2015b)
;
_computing_structure_solution
;
<i>SHELXT2014/5</i> (Sheldrick, 2015a)
;
_diffrn_ambient_temperature 293(2)
_diffrn_measured_fraction_theta_full 0.991
_diffrn_measured_fraction_theta_max 0.994
_diffrn_measurement_device_type 'Bruker D8 Quest Eco'
_diffrn_measurement_method '\f and \w scans'
_diffrn_radiation_type MoK\a
_diffrn_radiation_wavelength 0.71073
_diffrn_reflns_av_R_equivalents 0.0360
_diffrn_reflns_av_unetI/netI 0.0257
_diffrn_reflns_limit_h_max 58
_diffrn_reflns_limit_h_min -58
_diffrn_reflns_limit_k_max 9
_diffrn_reflns_limit_k_min -9
_diffrn_reflns_limit_l_max 11
_diffrn_reflns_limit_l_min -11
_diffrn_reflns_number 17095
_diffrn_reflns_theta_full 25.242
_diffrn_reflns_theta_max 30.516
_diffrn_reflns_theta_min 2.976
_diffrn_source 'Sealed Tube'
_diffrn_standards_decay_% 0
_diffrn_standards_interval_count 0
_diffrn_standards_number 0
_exptl_absorpt_coefficient_mu 0.926
_exptl_absorpt_correction_T_max 0.7461
_exptl_absorpt_correction_T_min 0.6084
_exptl_absorpt_correction_type numerical
_exptl_absorpt_process_details
;
(SADABS; Krause <i>et al.</i>,  2015)
;
_exptl_crystal_colour green
_exptl_crystal_density_diffrn 1.497
_exptl_crystal_description plate
_exptl_crystal_F_000 1056
_exptl_crystal_size_max 0.294
_exptl_crystal_size_mid 0.242
_exptl_crystal_size_min 0.054
_refine_diff_density_max 1.236
_refine_diff_density_min -0.755
_refine_ls_extinction_method none
_refine_ls_goodness_of_fit_ref 1.150
_refine_ls_hydrogen_treatment mixed
_refine_ls_matrix_type full
_refine_ls_number_parameters 174
_refine_ls_number_reflns 3392
_refine_ls_number_restraints 0
_refine_ls_restrained_S_all 1.150
_refine_ls_R_factor_all 0.0631
_refine_ls_R_factor_gt 0.0562
_refine_ls_shift/su_max 0.000
_refine_ls_shift/su_mean 0.000
_refine_ls_structure_factor_coef Fsqd
_refine_ls_weighting_details 'w=1/[\s^2^(Fo^2^)+(0.0534P)^2^+10.9150P] where P=(Fo^2^+2Fc^2^)/3'
_refine_ls_weighting_scheme calc
_refine_ls_wR_factor_gt 0.1472
_refine_ls_wR_factor_ref 0.1511
_reflns_number_gt 2995
_reflns_number_total 3392
_reflns_threshold_expression 'I > 2\s(I)'
_cod_data_source_file ex2034sup1.cif
_cod_data_source_block 2
_cod_original_sg_symbol_H-M 'C 2/c'
_cod_database_code 2243486
_shelx_space_group_comment
;
The symmetry employed for this shelxl refinement is uniquely defined
by the following loop, which should always be used as a source of
symmetry information in preference to the above space-group names.
They are only intended as comments.
;
_shelx_estimated_absorpt_t_min 0.772
_shelx_estimated_absorpt_t_max 0.952

loop_
_space_group_symop_operation_xyz
'x, y, z'
'-x, y, -z+1/2'
'x+1/2, y+1/2, z'
'-x+1/2, y+1/2, -z+1/2'
'-x, -y, -z'
'x, -y, z-1/2'
'-x+1/2, -y+1/2, -z'
'x+1/2, -y+1/2, z-1/2'

loop_
_atom_site_type_symbol
_atom_site_label
_atom_site_fract_x
_atom_site_fract_y
_atom_site_fract_z
_atom_site_U_iso_or_equiv
_atom_site_adp_type
_atom_site_calc_flag
_atom_site_occupancy
_atom_site_disorder_assembly
_atom_site_disorder_group
Ni Ni1 0.500000 0.500000 0.500000 0.01759(14) Uani d 1 . .
O O1W 0.46631(6) 0.6995(4) 0.4192(3) 0.0285(4) Uani d 1 . .
H H1WA 0.4671(12) 0.696(8) 0.305(7) 0.058(14) Uiso d 1 . .
H H1WB 0.4475(12) 0.690(7) 0.447(6) 0.043(12) Uiso d 1 . .
O O2W 0.500000 0.3793(4) 0.250000 0.0202(5) Uani d 1 . .
H H2W 0.4841(9) 0.322(6) 0.263(5) 0.034(11) Uiso d 1 . .
O O2 0.53585(5) 0.6801(3) 0.4257(2) 0.0268(4) Uani d 1 . .
O O3 0.55711(6) 0.7689(4) 0.6765(3) 0.0351(5) Uani d 1 . .
C C8 0.55754(7) 0.7599(4) 0.5190(3) 0.0226(5) Uani d 1 . .
C C9 0.58529(8) 0.8493(5) 0.4233(4) 0.0300(6) Uani d 1 . .
H H9A 0.593708 0.753037 0.347050 0.036 Uiso calc 1 . .
H H9B 0.576431 0.953631 0.354201 0.036 Uiso calc 1 . .
N N1 0.61229(6) 0.9234(4) 0.5260(4) 0.0309(5) Uani d 1 . .
H H1 0.6146(12) 1.056(8) 0.526(6) 0.049(13) Uiso d 1 . .
O O1 0.63274(9) 0.6289(4) 0.5816(5) 0.0642(10) Uani d 1 . .
C C1 0.63502(8) 0.8063(5) 0.5955(4) 0.0353(7) Uani d 1 . .
C C2 0.66370(8) 0.8938(6) 0.6870(5) 0.0379(7) Uani d 1 . .
C C3 0.68705(12) 0.7700(8) 0.7561(6) 0.0591(12) Uani d 1 . .
H H3 0.683771 0.637691 0.748942 0.071 Uiso calc 1 . .
C C4 0.71526(13) 0.8407(11) 0.8360(7) 0.0746(17) Uani d 1 . .
H H4 0.731124 0.755654 0.877935 0.090 Uiso calc 1 . .
C C5 0.71989(12) 1.0344(10) 0.8535(7) 0.0687(16) Uani d 1 . .
H H5 0.738643 1.081793 0.908817 0.082 Uiso calc 1 . .
C C6 0.69707(12) 1.1556(8) 0.7899(6) 0.0602(12) Uani d 1 . .
H H6 0.700203 1.287520 0.802593 0.072 Uiso calc 1 . .
C C7 0.66879(10) 1.0893(7) 0.7054(6) 0.0501(10) Uani d 1 . .
H H7 0.653429 1.176328 0.661677 0.060 Uiso calc 1 . .
O O3W 0.59732(7) 0.3249(4) 0.4678(4) 0.0389(6) Uani d 1 . .
H H3WB 0.5916(14) 0.323(9) 0.362(8) 0.076(19) Uiso d 1 . .
H H3WA 0.611(2) 0.407(13) 0.485(11) 0.12(3) Uiso d 1 . .

loop_
_atom_site_aniso_label
_atom_site_aniso_U_11
_atom_site_aniso_U_22
_atom_site_aniso_U_33
_atom_site_aniso_U_12
_atom_site_aniso_U_13
_atom_site_aniso_U_23
Ni1 0.0173(2) 0.0246(2) 0.01079(19) -0.00141(17) -0.00075(14) -0.00031(17)
O1W 0.0269(10) 0.0380(12) 0.0204(9) 0.0067(9) -0.0004(8) 0.0033(8)
O2W 0.0212(13) 0.0262(13) 0.0132(11) 0.000 -0.0013(9) 0.000
O2 0.0246(9) 0.0393(12) 0.0164(8) -0.0116(8) -0.0010(7) 0.0008(8)
O3 0.0328(11) 0.0521(15) 0.0204(9) -0.0160(10) -0.0010(8) -0.0017(9)
C8 0.0221(12) 0.0246(12) 0.0211(11) -0.0038(9) -0.0002(9) 0.0029(10)
C9 0.0283(14) 0.0373(16) 0.0242(12) -0.0099(12) -0.0006(10) 0.0052(12)
N1 0.0246(12) 0.0318(13) 0.0360(13) -0.0082(10) -0.0012(10) 0.0031(11)
O1 0.067(2) 0.0349(15) 0.089(3) -0.0063(14) -0.0317(18) 0.0038(15)
C1 0.0331(16) 0.0359(17) 0.0367(16) -0.0054(13) -0.0027(13) 0.0024(13)
C2 0.0294(15) 0.049(2) 0.0352(16) -0.0032(14) -0.0019(12) -0.0030(15)
C3 0.055(3) 0.057(3) 0.064(3) 0.008(2) -0.020(2) -0.005(2)
C4 0.047(3) 0.104(5) 0.071(3) 0.018(3) -0.025(2) -0.006(3)
C5 0.039(2) 0.108(5) 0.058(3) -0.020(3) -0.010(2) -0.014(3)
C6 0.053(3) 0.065(3) 0.062(3) -0.024(2) -0.009(2) -0.004(2)
C7 0.0386(19) 0.054(2) 0.057(2) -0.0104(18) -0.0091(17) -0.002(2)
O3W 0.0391(13) 0.0405(14) 0.0367(13) -0.0001(11) -0.0027(10) -0.0007(11)

loop_
_atom_type_symbol
_atom_type_description
_atom_type_scat_dispersion_real
_atom_type_scat_dispersion_imag
_atom_type_scat_source
C C 0.0033 0.0016 'International Tables Vol C Tables 4.2.6.8 and 6.1.1.4'
H H 0.0000 0.0000 'International Tables Vol C Tables 4.2.6.8 and 6.1.1.4'
N N 0.0061 0.0033 'International Tables Vol C Tables 4.2.6.8 and 6.1.1.4'
Ni Ni 0.3393 1.1124 'International Tables Vol C Tables 4.2.6.8 and 6.1.1.4'
O O 0.0106 0.0060 'International Tables Vol C Tables 4.2.6.8 and 6.1.1.4'

loop_
_geom_angle_atom_site_label_1
_geom_angle_atom_site_label_2
_geom_angle_atom_site_label_3
_geom_angle_site_symmetry_1
_geom_angle_site_symmetry_3
_geom_angle
_geom_angle_publ_flag
O2 Ni1 O2 5_666 . 180.00(12) y
O2 Ni1 O1W 5_666 5_666 88.72(10) y
O2 Ni1 O1W . 5_666 91.28(10) y
O2 Ni1 O1W 5_666 . 91.28(10) y
O2 Ni1 O1W . . 88.72(10) y
O1W Ni1 O1W 5_666 . 180.0 y
O2 Ni1 O2W 5_666 5_666 87.27(8) y
O2 Ni1 O2W . 5_666 92.73(8) y
O1W Ni1 O2W 5_666 5_666 89.87(8) y
O1W Ni1 O2W . 5_666 90.13(8) y
O2 Ni1 O2W 5_666 . 92.73(8) y
O2 Ni1 O2W . . 87.27(8) y
O1W Ni1 O2W 5_666 . 90.13(8) y
O1W Ni1 O2W . . 89.87(8) y
O2W Ni1 O2W 5_666 . 180.0 y
Ni1 O1W H1WA . . 104(3) ?
Ni1 O1W H1WB . . 120(3) ?
H1WA O1W H1WB . . 109(4) ?
Ni1 O2W Ni1 . 2_655 134.02(15) y
Ni1 O2W H2W . . 93(3) ?
Ni1 O2W H2W 2_655 . 111(3) ?
Ni1 O2W H2W . 2_655 111(3) ?
Ni1 O2W H2W 2_655 2_655 93(3) ?
H2W O2W H2W . 2_655 118(6) ?
C8 O2 Ni1 . . 127.02(18) ?
O3 C8 O2 . . 124.9(3) ?
O3 C8 C9 . . 120.8(2) ?
O2 C8 C9 . . 114.3(2) ?
N1 C9 C8 . . 115.9(2) ?
N1 C9 H9A . . 108.3 ?
C8 C9 H9A . . 108.3 ?
N1 C9 H9B . . 108.3 ?
C8 C9 H9B . . 108.3 ?
H9A C9 H9B . . 107.4 ?
C1 N1 C9 . . 121.4(3) ?
C1 N1 H1 . . 122(3) ?
C9 N1 H1 . . 116(3) ?
O1 C1 N1 . . 121.2(3) ?
O1 C1 C2 . . 120.3(3) ?
N1 C1 C2 . . 118.5(3) ?
C7 C2 C3 . . 118.0(4) ?
C7 C2 C1 . . 124.6(4) ?
C3 C2 C1 . . 117.4(4) ?
C2 C3 C4 . . 120.8(5) ?
C2 C3 H3 . . 119.6 ?
C4 C3 H3 . . 119.6 ?
C5 C4 C3 . . 120.4(5) ?
C5 C4 H4 . . 119.8 ?
C3 C4 H4 . . 119.8 ?
C6 C5 C4 . . 119.2(4) ?
C6 C5 H5 . . 120.4 ?
C4 C5 H5 . . 120.4 ?
C5 C6 C7 . . 121.8(5) ?
C5 C6 H6 . . 119.1 ?
C7 C6 H6 . . 119.1 ?
C2 C7 C6 . . 119.7(4) ?
C2 C7 H7 . . 120.2 ?
C6 C7 H7 . . 120.2 ?
H3WB O3W H3WA . . 110(7) ?

loop_
_geom_bond_atom_site_label_1
_geom_bond_atom_site_label_2
_geom_bond_site_symmetry_2
_geom_bond_distance
_geom_bond_publ_flag
Ni1 O2 5_666 2.029(2) y
Ni1 O2 . 2.029(2) y
Ni1 O1W 5_666 2.041(2) y
Ni1 O1W . 2.041(2) y
Ni1 O2W 5_666 2.1450(12) y
Ni1 O2W . 2.1450(12) y
O1W H1WA . 0.90(5) ?
O1W H1WB . 0.81(5) ?
O2W H2W . 0.77(4) ?
O2W H2W 2_655 0.77(4) ?
O2 C8 . 1.262(3) ?
O3 C8 . 1.246(3) ?
C8 C9 . 1.517(4) ?
C9 N1 . 1.443(4) ?
C9 H9A . 0.9700 ?
C9 H9B . 0.9700 ?
N1 C1 . 1.338(5) ?
N1 H1 . 0.93(5) ?
O1 C1 . 1.240(5) ?
C1 C2 . 1.487(5) ?
C2 C7 . 1.380(6) ?
C2 C3 . 1.384(6) ?
C3 C4 . 1.386(7) ?
C3 H3 . 0.9300 ?
C4 C5 . 1.364(9) ?
C4 H4 . 0.9300 ?
C5 C6 . 1.342(8) ?
C5 H5 . 0.9300 ?
C6 C7 . 1.394(6) ?
C6 H6 . 0.9300 ?
C7 H7 . 0.9300 ?
O3W H3WB . 0.86(6) ?
O3W H3WA . 0.81(9) ?

loop_
_geom_hbond_atom_site_label_D
_geom_hbond_atom_site_label_H
_geom_hbond_atom_site_label_A
_geom_hbond_site_symmetry_A
_geom_hbond_distance_DH
_geom_hbond_distance_HA
_geom_hbond_distance_DA
_geom_hbond_angle_DHA
_geom_hbond_publ_flag
O1W H1WA O2 2_655 0.90(5) 1.82(5) 2.726(3) 174(5) yes
O1W H1WB O3W 5_666 0.81(5) 1.97(5) 2.783(4) 176(5) yes
O2W H2W O3 5_666 0.77(4) 1.88(4) 2.634(3) 167(4) yes
C9 H9B O3 6_575 0.97 2.50 3.465(4) 176.4 yes
N1 H1 O3W 1_565 0.93(5) 2.04(5) 2.888(4) 151(4) yes
O3W H3WB O3 6_565 0.86(6) 2.10(6) 2.858(4) 147(5) yes
O3W H3WA O1 . 0.81(9) 1.92(9) 2.697(4) 159(8) yes

loop_
_geom_torsion_atom_site_label_1
_geom_torsion_atom_site_label_2
_geom_torsion_atom_site_label_3
_geom_torsion_atom_site_label_4
_geom_torsion_site_symmetry_1
_geom_torsion_site_symmetry_2
_geom_torsion_site_symmetry_3
_geom_torsion_site_symmetry_4
_geom_torsion
_geom_torsion_publ_flag
Ni1 O2 C8 O3 . . . . -13.6(5) ?
Ni1 O2 C8 C9 . . . . 166.8(2) ?
O3 C8 C9 N1 . . . . 6.8(5) ?
O2 C8 C9 N1 . . . . -173.5(3) ?
C8 C9 N1 C1 . . . . 78.0(4) ?
C9 N1 C1 O1 . . . . -3.9(6) ?
C9 N1 C1 C2 . . . . 174.6(3) ?
O1 C1 C2 C7 . . . . 178.3(4) ?
N1 C1 C2 C7 . . . . -0.2(6) ?
O1 C1 C2 C3 . . . . -0.7(6) ?
N1 C1 C2 C3 . . . . -179.3(4) ?
C7 C2 C3 C4 . . . . -2.3(8) ?
C1 C2 C3 C4 . . . . 176.8(5) ?
C2 C3 C4 C5 . . . . 2.5(9) ?
C3 C4 C5 C6 . . . . -1.1(9) ?
C4 C5 C6 C7 . . . . -0.4(9) ?
C3 C2 C7 C6 . . . . 0.8(7) ?
C1 C2 C7 C6 . . . . -178.2(4) ?
C5 C6 C7 C2 . . . . 0.5(8) ?

_cod_database_fobs_code 2243486
